data_4021063
loop_
_publ_author_name
'J\'ozef Zienkiewicz'
'Piotr Kaszynski'
'Victor G. Young Jr.'

_publ_section_title
;
 Experimental and Theoretical Studies of Fused-Ring
 Persistent [1,2,4]Thiadiazinyl Radicals
;
_journal_name_full 'Journal of Organic Chemistry'
_journal_page_first 7525
_journal_page_last 7536
_journal_paper_doi 10.1021/jo0486746
_journal_volume 69
_journal_year 2004
_chemical_formula_moiety 'C13 H5 Cl4 N2 S'
_chemical_formula_sum 'C13 H5 Cl4 N2 S'
_chemical_formula_weight 363.05
_chemical_name_common 04068b
_space_group_IT_number 2
_symmetry_cell_setting triclinic
_symmetry_space_group_name_Hall '-P 1'
_symmetry_space_group_name_H-M 'P -1'
_cell_angle_alpha 71.791(4)
_cell_angle_beta 83.326(4)
_cell_angle_gamma 68.631(4)
_cell_formula_units_Z 2
_cell_length_a 6.795(2)
_cell_length_b 8.362(3)
_cell_length_c 13.368(4)
_cell_measurement_temperature 173(2)
_cell_volume 671.9(4)
_diffrn_ambient_temperature 173(2)
_exptl_crystal_density_diffrn 1.794
_cod_depositor_comments
;
The following automatic conversions were performed:
'_symmetry_cell_setting' value 'Triclinic' changed to 'triclinic'
according to '/home/saulius/struct/CIF-dictionaries/cif_core.dic'
dictionary named 'cif_core.dic' version 2.4.1 from 2010-06-29.

Automatic conversion script
Id: cif_fix_enum 1527 2010-12-29 10:47:43Z saulius 
;
_cod_database_code 4021063

loop_
_symmetry_equiv_pos_as_xyz
'x, y, z'
'-x, -y, -z'

loop_
_atom_site_label
_atom_site_type_symbol
_atom_site_fract_x
_atom_site_fract_y
_atom_site_fract_z
_atom_site_U_iso_or_equiv
_atom_site_adp_type
_atom_site_occupancy
_atom_site_symmetry_multiplicity
_atom_site_calc_flag
_atom_site_refinement_flags
_atom_site_disorder_assembly
_atom_site_disorder_group
S1 S 0.1148(6) 0.8484(5) 0.9334(3) 0.0564(9) Uani 1 1 d . . .
N2 N 0.1539(17) 0.7078(15) 1.0549(9) 0.059(3) Uani 1 1 d . . .
C3 C 0.2188(18) 0.5318(16) 1.0748(10) 0.046(3) Uani 1 1 d . . .
N4 N 0.2783(14) 0.4328(14) 1.0108(8) 0.044(2) Uani 1 1 d . . .
C5 C 0.2598(16) 0.5221(16) 0.9005(8) 0.037(2) Uani 1 1 d . . .
C6 C 0.1912(16) 0.7091(15) 0.8530(8) 0.036(2) Uani 1 1 d . . .
C7 C 0.3240(16) 0.4103(15) 0.8339(8) 0.038(2) Uani 1 1 d . . .
C8 C 0.3095(15) 0.4881(13) 0.7276(8) 0.031(2) Uani 1 1 d . . .
C9 C 0.2404(16) 0.6722(15) 0.6821(8) 0.035(2) Uani 1 1 d . . .
C10 C 0.1814(15) 0.7820(16) 0.7453(8) 0.038(2) Uani 1 1 d . . .
C11 C 0.2424(17) 0.4270(17) 1.1909(8) 0.043(3) Uani 1 1 d . . .
C12 C 0.3159(17) 0.2412(18) 1.2252(9) 0.047(3) Uani 1 1 d . . .
H12A H 0.3563 0.1752 1.1753 0.057 Uiso 1 1 calc R . .
C13 C 0.3308(19) 0.1510(19) 1.3319(10) 0.055(3) Uani 1 1 d . . .
H13A H 0.3762 0.0236 1.3554 0.066 Uiso 1 1 calc R . .
C14 C 0.2809(19) 0.244(2) 1.4010(9) 0.056(4) Uani 1 1 d . . .
H14A H 0.2917 0.1832 1.4743 0.067 Uiso 1 1 calc R . .
C15 C 0.2143(18) 0.4269(19) 1.3674(10) 0.048(3) Uani 1 1 d . . .
H15A H 0.1829 0.4904 1.4184 0.058 Uiso 1 1 calc R . .
C16 C 0.1912(17) 0.5217(17) 1.2641(11) 0.049(3) Uani 1 1 d . . .
H16A H 0.1413 0.6492 1.2426 0.059 Uiso 1 1 calc R . .
Cl17 Cl 0.4136(5) 0.1816(4) 0.8892(2) 0.0543(8) Uani 1 1 d . . .
Cl18 Cl 0.3885(5) 0.3498(4) 0.6474(2) 0.0489(7) Uani 1 1 d . . .
Cl19 Cl 0.2260(4) 0.7617(4) 0.5463(2) 0.0427(7) Uani 1 1 d . . .
Cl20 Cl 0.0898(5) 1.0137(4) 0.6928(3) 0.0535(8) Uani 1 1 d . . .

loop_
_atom_site_aniso_label
_atom_site_aniso_U_11
_atom_site_aniso_U_22
_atom_site_aniso_U_33
_atom_site_aniso_U_23
_atom_site_aniso_U_13
_atom_site_aniso_U_12
S1 0.070(2) 0.059(2) 0.0537(18) -0.0382(17) 0.0133(16) -0.0236(17)
N2 0.070(7) 0.056(6) 0.055(6) -0.028(5) 0.007(5) -0.020(5)
C3 0.035(6) 0.045(7) 0.060(8) -0.017(6) 0.007(5) -0.018(5)
N4 0.035(5) 0.069(7) 0.048(5) -0.035(5) 0.007(4) -0.027(5)
C5 0.021(5) 0.059(7) 0.035(5) -0.014(5) 0.003(4) -0.021(5)
C6 0.027(5) 0.054(7) 0.037(5) -0.022(5) 0.008(4) -0.020(5)
C7 0.032(5) 0.044(6) 0.043(6) -0.008(5) 0.000(5) -0.024(5)
C8 0.025(5) 0.032(5) 0.036(5) -0.006(4) -0.002(4) -0.013(4)
C9 0.028(5) 0.045(6) 0.037(5) -0.014(5) 0.006(4) -0.020(4)
C10 0.025(5) 0.059(7) 0.043(6) -0.028(5) 0.010(4) -0.021(5)
C11 0.029(5) 0.066(8) 0.034(5) -0.003(6) -0.006(5) -0.023(5)
C12 0.028(5) 0.070(9) 0.052(7) -0.030(7) 0.005(5) -0.018(6)
C13 0.036(6) 0.060(8) 0.067(9) -0.010(7) -0.007(6) -0.020(6)
C14 0.037(6) 0.109(12) 0.040(6) -0.020(7) 0.008(5) -0.050(8)
C15 0.047(7) 0.077(9) 0.045(7) -0.038(7) 0.013(5) -0.036(7)
C16 0.030(6) 0.047(7) 0.076(9) -0.023(6) 0.002(6) -0.015(5)
Cl17 0.068(2) 0.0384(16) 0.0496(16) 0.0012(13) -0.0070(15) -0.0204(15)
Cl18 0.0509(16) 0.0430(16) 0.0584(17) -0.0288(14) 0.0039(14) -0.0122(13)
Cl19 0.0435(14) 0.0599(17) 0.0263(12) -0.0037(12) -0.0007(11) -0.0271(13)
Cl20 0.0534(17) 0.0328(14) 0.0724(19) -0.0138(14) -0.0015(15) -0.0137(13)

loop_
_geom_bond_atom_site_label_1
_geom_bond_atom_site_label_2
_geom_bond_distance
_geom_bond_site_symmetry_2
_geom_bond_publ_flag
S1 N2 1.665(12) . ?
S1 C6 1.730(10) . ?
N2 C3 1.320(15) . ?
C3 N4 1.303(15) . ?
C3 C11 1.519(16) . ?
N4 C5 1.426(14) . ?
C5 C6 1.408(16) . ?
C5 C7 1.410(15) . ?
C6 C10 1.376(15) . ?
C7 C8 1.364(14) . ?
C7 Cl17 1.717(11) . ?
C8 C9 1.384(15) . ?
C8 Cl18 1.722(10) . ?
C9 C10 1.362(15) . ?
C9 Cl19 1.734(10) . ?
C10 Cl20 1.734(12) . ?
C11 C16 1.382(17) . ?
C11 C12 1.384(17) . ?
C12 C13 1.385(18) . ?
C12 H12A 0.9500 . ?
C13 C14 1.326(19) . ?
C13 H13A 0.9500 . ?
C14 C15 1.362(19) . ?
C14 H14A 0.9500 . ?
C15 C16 1.355(18) . ?
C15 H15A 0.9500 . ?
C16 H16A 0.9500 . ?
